data_7016163
loop_
_publ_author_name
'Holub, Josef'
'St\'ibr, Bohumil'
'Bakardjiev, Mario'
'R\%u\<zi\<cka, Ale\<s'
'Pad\<elkov\'a, Zde\<nka'

_publ_section_title
;
 Thermal isomerization of \h(6)-arene ferradicarbolllides. Experimental
 proof for isolobal relation between (\h(6)-arene)Fe and
 (\h(5)-cyclopentadienyl)Co cluster units.
;
_journal_issue 25
_journal_name_full 'Dalton transactions (Cambridge, England : 2003)'
_journal_page_first 6623
_journal_page_last 6625
_journal_paper_doi 10.1039/c1dt10367a
_journal_volume 40
_journal_year 2011
_chemical_formula_moiety 'C11 H23 B9 Fe'
_chemical_formula_sum 'C11 H23 B9 Fe'
_chemical_formula_weight 308.43
_chemical_name_systematic
;
?
;
_space_group_IT_number 33
_symmetry_cell_setting orthorhombic
_symmetry_space_group_name_Hall 'P 2c -2n'
_symmetry_space_group_name_H-M 'P n a 21'
_atom_sites_solution_hydrogens geom
_atom_sites_solution_primary direct
_atom_sites_solution_secondary difmap
_audit_creation_method SHELXL-97
_cell_angle_alpha 90
_cell_angle_beta 90
_cell_angle_gamma 90
_cell_formula_units_Z 4
_cell_length_a 12.6261(6)
_cell_length_b 9.6201(5)
_cell_length_c 12.6258(4)
_cell_measurement_reflns_used 13537
_cell_measurement_temperature 150(1)
_cell_measurement_theta_max 27.5
_cell_measurement_theta_min 1
_cell_volume 1533.58(12)
_computing_cell_refinement 'COLLECT and DENZO'
_computing_data_collection 'COLLECT (Hooft, 1998) and DENZO (Otwinowski & Minor, 1997)'
_computing_data_reduction 'COLLECT and DENZO'
_computing_molecular_graphics 'PLATON (Spek, 2003)'
_computing_publication_material 'SHELXL-97 (Sheldrick, 1997)'
_computing_structure_refinement 'SHELXL-97 (Sheldrick, 1997)'
_computing_structure_solution 'SIR92 (Altomare et al., 1994)'
_diffrn_ambient_temperature 150(1)
_diffrn_detector_area_resol_mean 9.091
_diffrn_measured_fraction_theta_full 0.996
_diffrn_measured_fraction_theta_max 0.996
_diffrn_measurement_device_type 'Bruker Nonius KappaCCD area detector'
_diffrn_measurement_method '\f and \w scans to fill the Ewald sphere'
_diffrn_radiation_monochromator graphite
_diffrn_radiation_source 'fine-focus sealed tube'
_diffrn_radiation_type MoK\a
_diffrn_radiation_wavelength 0.71073
_diffrn_reflns_av_R_equivalents 0.0427
_diffrn_reflns_av_sigmaI/netI 0.0290
_diffrn_reflns_limit_h_max 16
_diffrn_reflns_limit_h_min -16
_diffrn_reflns_limit_k_max 12
_diffrn_reflns_limit_k_min -11
_diffrn_reflns_limit_l_max 16
_diffrn_reflns_limit_l_min -15
_diffrn_reflns_number 13504
_diffrn_reflns_theta_full 27.50
_diffrn_reflns_theta_max 27.50
_diffrn_reflns_theta_min 2.66
_diffrn_standards_number 0
_exptl_absorpt_coefficient_mu 0.963
_exptl_absorpt_correction_T_max 0.857
_exptl_absorpt_correction_T_min 0.771
_exptl_absorpt_correction_type integration
_exptl_absorpt_process_details
;
Gaussian integration (Coppens, 1970)
;
_exptl_crystal_colour red
_exptl_crystal_density_diffrn 1.336
_exptl_crystal_density_method 'not measured'
_exptl_crystal_description block
_exptl_crystal_F_000 640
_exptl_crystal_size_max 0.54
_exptl_crystal_size_mid 0.24
_exptl_crystal_size_min 0.19
_refine_diff_density_max 0.214
_refine_diff_density_min -0.238
_refine_diff_density_rms 0.048
_refine_ls_abs_structure_details 'Flack H D (1983), Acta Cryst. A39, 876-881'
_refine_ls_abs_structure_Flack 0.019(16)
_refine_ls_extinction_method none
_refine_ls_goodness_of_fit_ref 1.119
_refine_ls_hydrogen_treatment constr
_refine_ls_matrix_type full
_refine_ls_number_parameters 190
_refine_ls_number_reflns 3289
_refine_ls_number_restraints 1
_refine_ls_restrained_S_all 1.119
_refine_ls_R_factor_all 0.0322
_refine_ls_R_factor_gt 0.0271
_refine_ls_shift/su_max 0.001
_refine_ls_shift/su_mean 0.000
_refine_ls_structure_factor_coef Fsqd
_refine_ls_weighting_details 'calc w=1/[\s^2^(Fo^2^)+(0.0227P)^2^+0.7830P] where P=(Fo^2^+2Fc^2^)/3'
_refine_ls_weighting_scheme calc
_refine_ls_wR_factor_gt 0.0601
_refine_ls_wR_factor_ref 0.0637
_reflns_number_gt 3053
_reflns_number_total 3289
_reflns_threshold_expression >2sigma(I)
_cod_data_source_file c1dt10367a.txt
_cod_data_source_block 2
_cod_depositor_comments
;
The following automatic conversions were performed:

'_symmetry_cell_setting' value 'Orthorhombic' changed to
'orthorhombic' according to
/home/saulius/struct/CIF-dictionaries/cif_core.dic dictionary named
'cif_core.dic' version 2.4.1 from 2010-06-29.

Automatic conversion script
Id: cif_fix_values 1715 2011-07-08 13:25:40Z adriana 
;
_cod_original_sg_symbol_H-M Pna21
_cod_database_code 7016163

loop_
_symmetry_equiv_pos_as_xyz
'x, y, z'
'-x, -y, z+1/2'
'-x+1/2, y+1/2, z+1/2'
'x+1/2, -y+1/2, z'

loop_
_atom_site_label
_atom_site_type_symbol
_atom_site_fract_x
_atom_site_fract_y
_atom_site_fract_z
_atom_site_U_iso_or_equiv
_atom_site_adp_type
_atom_site_occupancy
_atom_site_symmetry_multiplicity
_atom_site_calc_flag
_atom_site_refinement_flags
_atom_site_disorder_assembly
_atom_site_disorder_group
Fe1 Fe 0.689324(19) 0.05700(2) 0.34677(3) 0.01407(7) Uani 1 1 d . . .
C2 C 0.56607(17) -0.0549(2) 0.27935(17) 0.0199(4) Uani 1 1 d . . .
H2 H 0.5649 -0.0357 0.1934 0.024 Uiso 1 1 d R . .
5 B 0.5948(2) 0.0463(3) 0.4835(2) 0.0199(5) Uani 1 1 d . . .
H5 H 0.6145 0.1301 0.5394 0.024 Uiso 1 1 d R . .
C4 C 0.67090(18) -0.0964(2) 0.46119(19) 0.0205(4) Uani 1 1 d . . .
H4 H 0.7454 -0.1063 0.5057 0.025 Uiso 1 1 d R . .
B6 B 0.52431(18) 0.0729(2) 0.3608(3) 0.0194(6) Uani 1 1 d . . .
H6 H 0.4964 0.1753 0.3341 0.023 Uiso 1 1 d R . .
B11 B 0.44495(18) -0.0775(2) 0.3378(3) 0.0252(5) Uani 1 1 d . . .
H11 H 0.3686 -0.0717 0.2960 0.030 Uiso 1 1 d R . .
B7 B 0.5326(2) -0.2189(3) 0.3193(2) 0.0250(6) Uani 1 1 d . . .
H7 H 0.5140 -0.3044 0.2645 0.030 Uiso 1 1 d R . .
B8 B 0.6013(2) -0.2463(3) 0.4389(2) 0.0268(6) Uani 1 1 d . . .
H8 H 0.6279 -0.3505 0.4628 0.032 Uiso 1 1 d R . .
B10 B 0.4617(2) -0.0152(3) 0.4687(2) 0.0228(5) Uani 1 1 d . . .
H10 H 0.3964 0.0336 0.5127 0.027 Uiso 1 1 d R . .
B3 B 0.66359(19) -0.1544(2) 0.3340(2) 0.0211(5) Uani 1 1 d . . .
H3 H 0.7300 -0.2020 0.2908 0.025 Uiso 1 1 d R . .
B9 B 0.5570(2) -0.1223(3) 0.5319(2) 0.0236(5) Uani 1 1 d . . .
H9 H 0.5537 -0.1461 0.6170 0.028 Uiso 1 1 d R . .
B12 B 0.4659(2) -0.1969(3) 0.4423(2) 0.0258(6) Uani 1 1 d . . .
H12 H 0.4032 -0.2679 0.4693 0.031 Uiso 1 1 d R . .
C13 C 0.85456(16) 0.0514(2) 0.3293(2) 0.0204(6) Uani 1 1 d . . .
H13 H 0.9041 -0.0179 0.3428 0.025 Uiso 1 1 d R . .
C18 C 0.80893(17) 0.0596(2) 0.22785(18) 0.0210(5) Uani 1 1 d . . .
C19 C 0.8759(2) 0.1312(3) 0.5187(2) 0.0306(5) Uani 1 1 d . . .
H19A H 0.8919 0.0353 0.5324 0.037 Uiso 1 1 d R . .
H19B H 0.8257 0.1640 0.5701 0.037 Uiso 1 1 d R . .
H19C H 0.9395 0.1854 0.5232 0.037 Uiso 1 1 d R . .
C16 C 0.70697(19) 0.2639(2) 0.28731(19) 0.0223(5) Uani 1 1 d . . .
C17 C 0.73370(17) 0.1665(2) 0.20883(19) 0.0217(4) Uani 1 1 d . . .
H17 H 0.7016 0.1729 0.1427 0.026 Uiso 1 1 d R . .
C21 C 0.8352(2) -0.0441(3) 0.1430(2) 0.0288(5) Uani 1 1 d . . .
H21A H 0.8895 -0.0069 0.0979 0.035 Uiso 1 1 d R . .
H21B H 0.7731 -0.0637 0.1017 0.035 Uiso 1 1 d R . .
H21C H 0.8601 -0.1282 0.1755 0.035 Uiso 1 1 d R . .
C15 C 0.75356(18) 0.2510(2) 0.3875(2) 0.0217(4) Uani 1 1 d . . .
H15 H 0.7349 0.3130 0.4408 0.026 Uiso 1 1 d R . .
C20 C 0.6294(2) 0.3789(3) 0.2650(2) 0.0329(6) Uani 1 1 d . . .
H20A H 0.5910 0.4019 0.3282 0.040 Uiso 1 1 d R . .
H20B H 0.5807 0.3495 0.2111 0.040 Uiso 1 1 d R . .
H20C H 0.6677 0.4591 0.2408 0.040 Uiso 1 1 d R . .
C14 C 0.82864(16) 0.1453(2) 0.41003(18) 0.0211(5) Uani 1 1 d . . .

loop_
_atom_site_aniso_label
_atom_site_aniso_U_11
_atom_site_aniso_U_22
_atom_site_aniso_U_33
_atom_site_aniso_U_23
_atom_site_aniso_U_13
_atom_site_aniso_U_12
Fe1 0.01262(11) 0.01368(12) 0.01592(12) 0.00162(16) 0.00052(16) -0.00013(9)
C2 0.0185(10) 0.0224(11) 0.0189(10) 0.0009(9) 0.0015(8) -0.0059(9)
5 0.0223(12) 0.0205(12) 0.0169(11) 0.0000(9) 0.0027(10) -0.0016(10)
C4 0.0208(11) 0.0175(10) 0.0231(11) 0.0055(9) 0.0015(9) 0.0012(8)
B6 0.0138(9) 0.0209(10) 0.0235(17) -0.0010(11) 0.0002(10) 0.0011(8)
B11 0.0187(9) 0.0306(12) 0.0263(14) -0.0005(14) 0.0008(14) -0.0084(8)
B7 0.0283(13) 0.0225(12) 0.0243(15) -0.0026(9) 0.0068(10) -0.0101(10)
B8 0.0324(14) 0.0160(11) 0.0320(15) 0.0060(11) 0.0093(12) -0.0017(10)
B10 0.0200(12) 0.0242(13) 0.0241(13) -0.0002(10) 0.0064(10) -0.0004(10)
B3 0.0258(11) 0.0132(9) 0.0242(15) -0.0020(11) 0.0051(12) -0.0005(8)
B9 0.0254(13) 0.0230(13) 0.0224(12) 0.0054(10) 0.0054(10) -0.0011(11)
B12 0.0261(13) 0.0241(13) 0.0273(14) -0.0011(11) 0.0058(11) -0.0070(11)
C13 0.0127(8) 0.0207(9) 0.0280(17) 0.0034(9) 0.0025(9) -0.0006(7)
C18 0.0158(10) 0.0247(11) 0.0225(11) 0.0045(9) 0.0045(9) -0.0010(9)
C19 0.0321(13) 0.0295(13) 0.0302(12) 0.0013(11) -0.0108(11) -0.0067(11)
C16 0.0182(11) 0.0160(11) 0.0327(13) 0.0071(9) -0.0003(10) -0.0041(9)
C17 0.0183(10) 0.0250(11) 0.0218(10) 0.0072(9) 0.0020(9) -0.0035(9)
C21 0.0254(12) 0.0381(14) 0.0230(12) 0.0003(10) 0.0073(9) 0.0028(10)
C15 0.0200(11) 0.0156(10) 0.0294(10) -0.0030(9) 0.0021(9) -0.0052(9)
C20 0.0308(14) 0.0224(12) 0.0456(15) 0.0103(11) -0.0013(12) 0.0028(10)
C14 0.0174(10) 0.0210(11) 0.0248(12) 0.0014(9) -0.0031(9) -0.0059(8)

loop_
_atom_type_symbol
_atom_type_description
_atom_type_scat_dispersion_real
_atom_type_scat_dispersion_imag
_atom_type_scat_source
C C 0.0033 0.0016 'International Tables Vol C Tables 4.2.6.8 and 6.1.1.4'
H H 0.0000 0.0000 'International Tables Vol C Tables 4.2.6.8 and 6.1.1.4'
B B 0.0013 0.0007 'International Tables Vol C Tables 4.2.6.8 and 6.1.1.4'
Fe Fe 0.3463 0.8444 'International Tables Vol C Tables 4.2.6.8 and 6.1.1.4'

loop_
_exptl_crystal_face_index_h
_exptl_crystal_face_index_k
_exptl_crystal_face_index_l
_exptl_crystal_face_perp_dist
0 0 1 0.096
0 0 -1 0.075
0 1 0 0.084
0 -1 0 0.221
-1 0 0 0.154
1 0 0 0.063
-1 1 0 0.097
1 -1 0 0.127

loop_
_geom_angle_atom_site_label_1
_geom_angle_atom_site_label_2
_geom_angle_atom_site_label_3
_geom_angle
_geom_angle_site_symmetry_1
_geom_angle_site_symmetry_3
_geom_angle_publ_flag
B3 Fe1 C2 48.64(9) . . ?
B3 Fe1 C4 48.52(11) . . ?
C2 Fe1 C4 80.38(9) . . ?
B3 Fe1 B6 85.54(9) . . ?
C2 Fe1 B6 47.73(9) . . ?
C4 Fe1 B6 83.21(10) . . ?
B3 Fe1 C13 97.06(9) . . ?
C2 Fe1 C13 133.56(9) . . ?
C4 Fe1 C13 99.57(9) . . ?
B6 Fe1 C13 177.03(10) . . ?
B3 Fe1 C15 162.79(10) . . ?
C2 Fe1 C15 148.40(9) . . ?
C4 Fe1 C15 120.27(10) . . ?
B6 Fe1 C15 107.35(9) . . ?
C13 Fe1 C15 70.39(9) . . ?
B3 Fe1 5 85.80(11) . . ?
C2 Fe1 5 83.43(9) . . ?
C4 Fe1 5 47.98(9) . . ?
B6 Fe1 5 50.91(11) . . ?
C13 Fe1 5 130.54(10) . . ?
C15 Fe1 5 93.53(10) . . ?
B3 Fe1 C14 123.84(9) . . ?
C2 Fe1 C14 171.59(9) . . ?
C4 Fe1 C14 96.66(9) . . ?
B6 Fe1 C14 140.07(10) . . ?
C13 Fe1 C14 38.88(9) . . ?
C15 Fe1 C14 39.40(9) . . ?
5 Fe1 C14 100.50(9) . . ?
B3 Fe1 C17 117.93(11) . . ?
C2 Fe1 C17 96.85(9) . . ?
C4 Fe1 C17 163.23(9) . . ?
B6 Fe1 C17 107.29(11) . . ?
C13 Fe1 C17 70.25(9) . . ?
C15 Fe1 C17 69.89(9) . . ?
5 Fe1 C17 148.54(9) . . ?
C14 Fe1 C17 83.70(9) . . ?
B3 Fe1 C18 93.89(10) . . ?
C2 Fe1 C18 104.40(9) . . ?
C4 Fe1 C18 125.29(9) . . ?
B6 Fe1 C18 139.78(11) . . ?
C13 Fe1 C18 38.84(9) . . ?
C15 Fe1 C18 83.60(9) . . ?
5 Fe1 C18 169.29(9) . . ?
C14 Fe1 C18 70.80(9) . . ?
C17 Fe1 C18 39.13(8) . . ?
B3 Fe1 C16 154.83(10) . . ?
C2 Fe1 C16 114.64(9) . . ?
C4 Fe1 C16 156.42(9) . . ?
B6 Fe1 C16 93.74(9) . . ?
C13 Fe1 C16 83.29(9) . . ?
C15 Fe1 C16 38.60(9) . . ?
5 Fe1 C16 113.15(10) . . ?
C14 Fe1 C16 70.82(9) . . ?
C17 Fe1 C16 38.60(9) . . ?
C18 Fe1 C16 70.60(9) . . ?
B6 C2 B7 114.52(18) . . ?
B6 C2 B3 112.83(18) . . ?
B7 C2 B3 62.68(15) . . ?
B6 C2 B11 63.29(14) . . ?
B7 C2 B11 62.27(14) . . ?
B3 C2 B11 113.53(19) . . ?
B6 C2 Fe1 66.81(11) . . ?
B7 C2 Fe1 122.90(15) . . ?
B3 C2 Fe1 65.41(11) . . ?
B11 C2 Fe1 123.98(17) . . ?
B6 C2 H2 118.3 . . ?
B7 C2 H2 116.3 . . ?
B3 C2 H2 120.2 . . ?
B11 C2 H2 115.7 . . ?
Fe1 C2 H2 109.1 . . ?
C4 5 B10 104.25(17) . . ?
C4 5 B9 58.50(14) . . ?
B10 5 B9 59.23(14) . . ?
C4 5 B6 104.54(17) . . ?
B10 5 B6 59.64(14) . . ?
B9 5 B6 106.79(17) . . ?
C4 5 Fe1 65.29(11) . . ?
B10 5 Fe1 117.58(15) . . ?
B9 5 Fe1 118.29(15) . . ?
B6 5 Fe1 64.40(11) . . ?
C4 5 H5 124.8 . . ?
B10 5 H5 121.4 . . ?
B9 5 H5 120.2 . . ?
B6 5 H5 123.9 . . ?
Fe1 5 H5 111.3 . . ?
B3 C4 5 112.98(17) . . ?
B3 C4 B9 113.49(18) . . ?
5 C4 B9 63.61(14) . . ?
B3 C4 B8 62.68(15) . . ?
5 C4 B8 114.66(18) . . ?
B9 C4 B8 62.07(15) . . ?
B3 C4 Fe1 65.36(11) . . ?
5 C4 Fe1 66.73(11) . . ?
B9 C4 Fe1 124.05(15) . . ?
B8 C4 Fe1 122.76(16) . . ?
B3 C4 H4 120.0 . . ?
5 C4 H4 118.0 . . ?
B9 C4 H4 116.1 . . ?
B8 C4 H4 116.8 . . ?
Fe1 C4 H4 108.7 . . ?
C2 B6 B11 59.02(14) . . ?
C2 B6 B10 104.87(17) . . ?
B11 B6 B10 59.40(17) . . ?
C2 B6 5 105.42(17) . . ?
B11 B6 5 107.6(2) . . ?
B10 B6 5 59.82(15) . . ?
C2 B6 Fe1 65.46(11) . . ?
B11 B6 Fe1 119.02(14) . . ?
B10 B6 Fe1 118.00(17) . . ?
5 B6 Fe1 64.69(11) . . ?
C2 B6 H6 124.5 . . ?
B11 B6 H6 119.8 . . ?
B10 B6 H6 121.1 . . ?
5 B6 H6 123.3 . . ?
Fe1 B6 H6 111.0 . . ?
C2 B11 B10 104.66(18) . . ?
C2 B11 B7 58.80(14) . . ?
B10 B11 B7 108.0(2) . . ?
C2 B11 B12 105.67(18) . . ?
B10 B11 B12 60.38(17) . . ?
B7 B11 B12 60.35(15) . . ?
C2 B11 B6 57.70(13) . . ?
B10 B11 B6 60.43(16) . . ?
B7 B11 B6 107.09(16) . . ?
B12 B11 B6 108.7(2) . . ?
C2 B11 H11 124.7 . . ?
B10 B11 H11 122.4 . . ?
B7 B11 H11 121.6 . . ?
B12 B11 H11 121.5 . . ?
B6 B11 H11 121.9 . . ?
C2 B7 B8 105.64(18) . . ?
C2 B7 B11 58.94(14) . . ?
B8 B7 B11 108.1(2) . . ?
C2 B7 B3 58.55(13) . . ?
B8 B7 B3 60.28(16) . . ?
B11 B7 B3 107.47(17) . . ?
C2 B7 B12 105.37(18) . . ?
B8 B7 B12 60.16(15) . . ?
B11 B7 B12 59.83(18) . . ?
B3 B7 B12 107.94(19) . . ?
C2 B7 H7 123.9 . . ?
B8 B7 H7 122.2 . . ?
B11 B7 H7 121.6 . . ?
B3 B7 H7 121.7 . . ?
B12 B7 H7 122.5 . . ?
C4 B8 B7 105.53(17) . . ?
C4 B8 B3 58.41(14) . . ?
B7 B8 B3 60.28(14) . . ?
C4 B8 B9 58.93(14) . . ?
B7 B8 B9 108.2(2) . . ?
B3 B8 B9 107.46(18) . . ?
C4 B8 B12 105.36(18) . . ?
B7 B8 B12 60.41(16) . . ?
B3 B8 B12 108.14(18) . . ?
B9 B8 B12 59.83(15) . . ?
C4 B8 H8 124.5 . . ?
B7 B8 H8 121.5 . . ?
B3 B8 H8 121.5 . . ?
B9 B8 H8 122.0 . . ?
B12 B8 H8 122.1 . . ?
B11 B10 B9 107.73(18) . . ?
B11 B10 B12 59.80(15) . . ?
B9 B10 B12 59.57(15) . . ?
B11 B10 B6 60.17(14) . . ?
B9 B10 B6 108.53(18) . . ?
B12 B10 B6 108.05(17) . . ?
B11 B10 5 108.75(17) . . ?
B9 B10 5 60.55(15) . . ?
B12 B10 5 108.40(18) . . ?
B6 B10 5 60.53(14) . . ?
B11 B10 H10 121.8 . . ?
B9 B10 H10 121.9 . . ?
B12 B10 H10 122.5 . . ?
B6 B10 H10 120.9 . . ?
5 B10 H10 120.6 . . ?
C4 B3 C2 103.69(17) . . ?
C4 B3 B8 58.91(15) . . ?
C2 B3 B8 105.15(18) . . ?
C4 B3 B7 105.26(18) . . ?
C2 B3 B7 58.77(14) . . ?
B8 B3 B7 59.44(15) . . ?
C4 B3 Fe1 66.12(11) . . ?
C2 B3 Fe1 65.95(11) . . ?
B8 B3 Fe1 120.08(17) . . ?
B7 B3 Fe1 119.88(15) . . ?
C4 B3 H3 124.2 . . ?
C2 B3 H3 125.7 . . ?
B8 B3 H3 120.0 . . ?
B7 B3 H3 120.8 . . ?
Fe1 B3 H3 109.2 . . ?
C4 B9 B12 105.81(18) . . ?
C4 B9 B8 59.00(15) . . ?
B12 B9 B8 60.35(16) . . ?
C4 B9 B10 104.56(17) . . ?
B12 B9 B10 60.39(15) . . ?
B8 B9 B10 107.95(19) . . ?
C4 B9 5 57.90(13) . . ?
B12 B9 5 108.79(18) . . ?
B8 B9 5 107.46(18) . . ?
B10 B9 5 60.22(14) . . ?
C4 B9 H9 124.8 . . ?
B12 B9 H9 121.2 . . ?
B8 B9 H9 121.4 . . ?
B10 B9 H9 122.4 . . ?
5 B9 H9 122.0 . . ?
B9 B12 B11 108.14(18) . . ?
B9 B12 B7 107.44(19) . . ?
B11 B12 B7 59.82(15) . . ?
B9 B12 B8 59.82(15) . . ?
B11 B12 B8 107.47(18) . . ?
B7 B12 B8 59.43(16) . . ?
B9 B12 B10 60.05(15) . . ?
B11 B12 B10 59.82(15) . . ?
B7 B12 B10 107.12(18) . . ?
B8 B12 B10 107.27(18) . . ?
B9 B12 H12 121.5 . . ?
B11 B12 H12 121.8 . . ?
B7 B12 H12 122.5 . . ?
B8 B12 H12 122.3 . . ?
B10 B12 H12 122.0 . . ?
C18 C13 C14 122.1(2) . . ?
C18 C13 Fe1 71.77(12) . . ?
C14 C13 Fe1 71.01(12) . . ?
C18 C13 H13 118.8 . . ?
C14 C13 H13 119.1 . . ?
Fe1 C13 H13 131.9 . . ?
C13 C18 C17 117.9(2) . . ?
C13 C18 C21 121.5(2) . . ?
C17 C18 C21 120.5(2) . . ?
C13 C18 Fe1 69.38(12) . . ?
C17 C18 Fe1 69.72(13) . . ?
C21 C18 Fe1 130.71(16) . . ?
C14 C19 H19A 109.6 . . ?
C14 C19 H19B 109.0 . . ?
H19A C19 H19B 109.4 . . ?
C14 C19 H19C 109.7 . . ?
H19A C19 H19C 109.6 . . ?
H19B C19 H19C 109.5 . . ?
C15 C16 C17 118.5(2) . . ?
C15 C16 C20 120.5(2) . . ?
C17 C16 C20 121.0(2) . . ?
C15 C16 Fe1 69.15(14) . . ?
C17 C16 Fe1 69.62(13) . . ?
C20 C16 Fe1 133.02(17) . . ?
C16 C17 C18 121.6(2) . . ?
C16 C17 Fe1 71.77(13) . . ?
C18 C17 Fe1 71.14(13) . . ?
C16 C17 H17 119.0 . . ?
C18 C17 H17 119.4 . . ?
Fe1 C17 H17 131.1 . . ?
C18 C21 H21A 109.5 . . ?
C18 C21 H21B 109.7 . . ?
H21A C21 H21B 109.5 . . ?
C18 C21 H21C 109.1 . . ?
H21A C21 H21C 109.5 . . ?
H21B C21 H21C 109.5 . . ?
C16 C15 C14 121.7(2) . . ?
C16 C15 Fe1 72.25(14) . . ?
C14 C15 Fe1 70.73(13) . . ?
C16 C15 H15 119.4 . . ?
C14 C15 H15 119.0 . . ?
Fe1 C15 H15 130.5 . . ?
C16 C20 H20A 110.0 . . ?
C16 C20 H20B 109.5 . . ?
H20A C20 H20B 109.5 . . ?
C16 C20 H20C 108.8 . . ?
H20A C20 H20C 109.5 . . ?
H20B C20 H20C 109.5 . . ?
C13 C14 C15 118.2(2) . . ?
C13 C14 C19 120.9(2) . . ?
C15 C14 C19 120.9(2) . . ?
C13 C14 Fe1 70.11(12) . . ?
C15 C14 Fe1 69.87(13) . . ?
C19 C14 Fe1 129.82(16) . . ?

loop_
_geom_bond_atom_site_label_1
_geom_bond_atom_site_label_2
_geom_bond_distance
_geom_bond_site_symmetry_2
_geom_bond_publ_flag
Fe1 B3 2.066(2) . ?
Fe1 C2 2.075(2) . ?
Fe1 C4 2.078(2) . ?
Fe1 B6 2.097(2) . ?
Fe1 C13 2.099(2) . ?
Fe1 C15 2.099(2) . ?
Fe1 5 2.102(2) . ?
Fe1 C14 2.110(2) . ?
Fe1 C17 2.111(2) . ?
Fe1 C18 2.130(2) . ?
Fe1 C16 2.139(2) . ?
C2 B6 1.688(3) . ?
C2 B7 1.709(3) . ?
C2 B3 1.705(3) . ?
C2 B11 1.712(3) . ?
C2 H2 1.1003 . ?
5 C4 1.700(3) . ?
5 B10 1.792(4) . ?
5 B9 1.797(4) . ?
5 B6 1.804(4) . ?
5 H5 1.1000 . ?
C4 B3 1.703(4) . ?
C4 B9 1.711(3) . ?
C4 B8 1.712(4) . ?
C4 H4 1.0998 . ?
B6 B11 1.784(3) . ?
B6 B10 1.788(4) . ?
B6 H6 1.0992 . ?
B11 B10 1.770(5) . ?
B11 B7 1.769(4) . ?
B11 B12 1.769(4) . ?
B11 H11 1.0999 . ?
B7 B8 1.761(4) . ?
B7 B3 1.776(3) . ?
B7 B12 1.779(4) . ?
B7 H7 1.1002 . ?
B8 B3 1.776(4) . ?
B8 B9 1.765(4) . ?
B8 B12 1.774(4) . ?
B8 H8 1.0994 . ?
B10 B9 1.774(4) . ?
B10 B12 1.780(4) . ?
B10 H10 1.1000 . ?
B3 H3 1.1000 . ?
B9 B12 1.765(4) . ?
B9 H9 1.1001 . ?
B12 H12 1.1000 . ?
C13 C18 1.406(3) . ?
C13 C14 1.401(3) . ?
C13 H13 0.9295 . ?
C18 C17 1.420(3) . ?
C18 C21 1.501(3) . ?
C19 C14 1.503(3) . ?
C19 H19A 0.9600 . ?
C19 H19B 0.9605 . ?
C19 H19C 0.9591 . ?
C16 C15 1.401(3) . ?
C16 C17 1.405(3) . ?
C16 C20 1.505(3) . ?
C17 H17 0.9298 . ?
C21 H21A 0.9604 . ?
C21 H21B 0.9603 . ?
C21 H21C 0.9602 . ?
C15 C14 1.419(3) . ?
C15 H15 0.9297 . ?
C20 H20A 0.9596 . ?
C20 H20B 0.9598 . ?
C20 H20C 0.9604 . ?
